data_7017688
loop_
_publ_author_name
'Biswas, Saptarshi'
'Naiya, Subrata'
'G\'omez-Garc\'ia, Carlos J'
'Ghosh, Ashutosh'

_publ_section_title
;
 Synthesis of the first heterometalic star-shaped oxido-bridged MnCu3
 complex and its conversion into trinuclear species modulated by
 pseudohalides (N3(-), NCS- and NCO-): structural analyses and magnetic
 properties.
;
_journal_issue 2
_journal_name_full 'Dalton transactions (Cambridge, England : 2003)'
_journal_page_first 462
_journal_page_last 473
_journal_paper_doi 10.1039/c1dt11333j
_journal_volume 41
_journal_year 2012
_chemical_formula_moiety 'C40 H40 Cu2 Mn N6 O4 S2'
_chemical_formula_sum 'C40 H40 Cu2 Mn N6 O4 S2'
_chemical_formula_weight 914.92
_chemical_name_systematic
;
?
;
_space_group_IT_number 15
_symmetry_cell_setting monoclinic
_symmetry_space_group_name_Hall '-C 2yc'
_symmetry_space_group_name_H-M 'C 1 2/c 1'
_atom_sites_solution_hydrogens geom
_atom_sites_solution_primary direct
_atom_sites_solution_secondary difmap
_audit_creation_method SHELXL-97
_cell_angle_alpha 90.000
_cell_angle_beta 95.494(5)
_cell_angle_gamma 90.000
_cell_formula_units_Z 4
_cell_length_a 23.540(5)
_cell_length_b 10.194(5)
_cell_length_c 17.215(5)
_cell_measurement_reflns_used 4969
_cell_measurement_temperature 150(2)
_cell_measurement_theta_max 28.2
_cell_measurement_theta_min 1.7
_cell_volume 4112(3)
_computing_cell_refinement 'Bruker SMART'
_computing_data_collection 'Bruker SMART'
_computing_data_reduction 'Bruker SAINT'
_computing_molecular_graphics 'Ortep-3 for Windows (Farrugia, 1997)'
_computing_publication_material 'WINGX V1.80.03'
_computing_structure_refinement 'SHELXL-97 (Sheldrick, 1997)'
_computing_structure_solution 'SHELXS-97 (Sheldrick, 1990)'
_diffrn_ambient_temperature 150(2)
_diffrn_measured_fraction_theta_full 0.979
_diffrn_measured_fraction_theta_max 0.979
_diffrn_measurement_device_type 'CCD area detector'
_diffrn_measurement_method 'phi and omega scans'
_diffrn_radiation_monochromator graphite
_diffrn_radiation_source 'fine-focus sealed tube'
_diffrn_radiation_type MoK\a
_diffrn_radiation_wavelength 0.71073
_diffrn_reflns_av_R_equivalents 0.0292
_diffrn_reflns_av_sigmaI/netI 0.0242
_diffrn_reflns_limit_h_max 26
_diffrn_reflns_limit_h_min -29
_diffrn_reflns_limit_k_max 13
_diffrn_reflns_limit_k_min -13
_diffrn_reflns_limit_l_max 22
_diffrn_reflns_limit_l_min -22
_diffrn_reflns_number 26506
_diffrn_reflns_theta_full 28.21
_diffrn_reflns_theta_max 28.21
_diffrn_reflns_theta_min 1.74
_exptl_absorpt_coefficient_mu 1.476
_exptl_absorpt_correction_T_max 0.9433
_exptl_absorpt_correction_T_min 0.8427
_exptl_absorpt_correction_type empirical
_exptl_absorpt_process_details sadabs
_exptl_crystal_colour green
_exptl_crystal_density_diffrn 1.478
_exptl_crystal_density_method 'not measured'
_exptl_crystal_description rectanglular
_exptl_crystal_F_000 1876
_exptl_crystal_size_max 0.12
_exptl_crystal_size_mid 0.08
_exptl_crystal_size_min 0.04
_refine_diff_density_max 1.285
_refine_diff_density_min -0.630
_refine_diff_density_rms 0.091
_refine_ls_extinction_method none
_refine_ls_goodness_of_fit_ref 1.090
_refine_ls_hydrogen_treatment constr
_refine_ls_matrix_type full
_refine_ls_number_parameters 249
_refine_ls_number_reflns 4969
_refine_ls_number_restraints 0
_refine_ls_restrained_S_all 1.090
_refine_ls_R_factor_all 0.0674
_refine_ls_R_factor_gt 0.0486
_refine_ls_shift/su_max 0.004
_refine_ls_shift/su_mean 0.000
_refine_ls_structure_factor_coef Fsqd
_refine_ls_weighting_details 'calc w=1/[\s^2^(Fo^2^)+(0.1165P)^2^+2.7295P] where P=(Fo^2^+2Fc^2^)/3'
_refine_ls_weighting_scheme calc
_refine_ls_wR_factor_gt 0.1748
_refine_ls_wR_factor_ref 0.1904
_reflns_number_gt 3617
_reflns_number_total 4969
_reflns_threshold_expression >2sigma(I)
_cod_data_source_file c1dt11333j.txt
_cod_data_source_block 4
_cod_depositor_comments
;
The following automatic conversions were performed:

'_symmetry_cell_setting' value 'Monoclinic' changed to 'monoclinic'
according to /home/saulius/struct/CIF-dictionaries/cif_core.dic
dictionary named 'cif_core.dic' version 2.4.1 from 2010-06-29.

Automatic conversion script
Id: cif_fix_values 1715 2011-07-08 13:25:40Z adriana 
;
_cod_original_sg_symbol_H-M 'C 2/c'
_cod_database_code 7017688

loop_
_symmetry_equiv_pos_as_xyz
'x, y, z'
'-x, y, -z+1/2'
'x+1/2, y+1/2, z'
'-x+1/2, y+1/2, -z+1/2'
'-x, -y, -z'
'x, -y, z-1/2'
'-x+1/2, -y+1/2, -z'
'x+1/2, -y+1/2, z-1/2'

loop_
_atom_site_label
_atom_site_type_symbol
_atom_site_fract_x
_atom_site_fract_y
_atom_site_fract_z
_atom_site_U_iso_or_equiv
_atom_site_adp_type
_atom_site_occupancy
_atom_site_symmetry_multiplicity
_atom_site_calc_flag
_atom_site_refinement_flags
Cu1 Cu 0.438663(19) -0.00109(3) 0.17801(3) 0.05181(19) Uani 1 1 d .
Mn1 Mn 0.5000 0.25269(6) 0.2500 0.0430(2) Uani 1 2 d S
S1 S 0.62553(6) 0.49310(14) 0.09839(9) 0.0897(4) Uani 1 1 d .
O2 O 0.42391(10) 0.1828(2) 0.19063(14) 0.0503(5) Uani 1 1 d .
O1 O 0.51591(11) 0.0537(3) 0.17660(15) 0.0597(6) Uani 1 1 d .
N1 N 0.36116(16) -0.0435(3) 0.20519(19) 0.0634(8) Uani 1 1 d .
C6 C 0.32263(15) 0.1668(4) 0.16360(19) 0.0525(8) Uani 1 1 d .
N3 N 0.53912(15) 0.3882(3) 0.17764(19) 0.0632(8) Uani 1 1 d .
N2 N 0.45651(18) -0.1707(3) 0.1341(2) 0.0750(11) Uani 1 1 d .
C1 C 0.37443(14) 0.2353(3) 0.16190(17) 0.0435(7) Uani 1 1 d .
C20 C 0.57586(16) 0.4315(4) 0.1455(2) 0.0550(8) Uani 1 1 d .
C14 C 0.5379(2) -0.0921(4) 0.0731(2) 0.0690(12) Uani 1 1 d .
C2 C 0.37424(17) 0.3598(3) 0.1288(2) 0.0578(8) Uani 1 1 d .
H2 H 0.4078 0.4082 0.1308 0.069 Uiso 1 1 calc R
C5 C 0.27263(17) 0.2263(5) 0.1265(2) 0.0684(11) Uani 1 1 d .
H5 H 0.2379 0.1831 0.1273 0.082 Uiso 1 1 calc R
C3 C 0.3244(2) 0.4114(4) 0.0929(2) 0.0723(12) Uani 1 1 d .
H3 H 0.3249 0.4941 0.0702 0.087 Uiso 1 1 calc R
C15 C 0.5761(3) -0.1157(6) 0.0178(3) 0.098(2) Uani 1 1 d .
H15 H 0.5695 -0.1868 -0.0157 0.118 Uiso 1 1 calc R
C19 C 0.54908(18) 0.0200(4) 0.1223(2) 0.0566(9) Uani 1 1 d .
C12 C 0.4935(2) -0.1868(4) 0.0832(3) 0.0797(15) Uani 1 1 d .
C7 C 0.31915(18) 0.0385(5) 0.2009(2) 0.0641(10) Uani 1 1 d .
C18 C 0.59717(19) 0.0964(5) 0.1142(2) 0.0686(11) Uani 1 1 d .
H18 H 0.6047 0.1674 0.1475 0.082 Uiso 1 1 calc R
C4 C 0.2738(2) 0.3429(5) 0.0902(3) 0.0780(13) Uani 1 1 d .
H4 H 0.2408 0.3769 0.0636 0.094 Uiso 1 1 calc R
C11 C 0.4194(3) -0.2799(4) 0.1563(4) 0.111(2) Uani 1 1 d .
H11A H 0.3853 -0.2836 0.1199 0.133 Uiso 1 1 calc R
H11B H 0.4395 -0.3625 0.1533 0.133 Uiso 1 1 calc R
C17 C 0.6337(2) 0.0709(6) 0.0591(3) 0.0901(16) Uani 1 1 d .
H17 H 0.6649 0.1249 0.0537 0.108 Uiso 1 1 calc R
C10 C 0.4029(3) -0.2612(5) 0.2365(4) 0.106(2) Uani 1 1 d .
H10A H 0.4357 -0.2277 0.2689 0.127 Uiso 1 1 calc R
H10B H 0.3936 -0.3462 0.2571 0.127 Uiso 1 1 calc R
C13 C 0.4920(3) -0.3085(6) 0.0317(4) 0.131(3) Uani 1 1 d .
H13A H 0.4610 -0.3640 0.0435 0.196 Uiso 1 1 calc R
H13B H 0.5273 -0.3555 0.0414 0.196 Uiso 1 1 calc R
H13C H 0.4867 -0.2829 -0.0221 0.196 Uiso 1 1 calc R
C8 C 0.2632(2) 0.0065(6) 0.2355(4) 0.100(2) Uani 1 1 d .
H8A H 0.2657 -0.0795 0.2583 0.150 Uiso 1 1 calc R
H8B H 0.2322 0.0090 0.1950 0.150 Uiso 1 1 calc R
H8C H 0.2567 0.0699 0.2749 0.150 Uiso 1 1 calc R
C9 C 0.3535(2) -0.1704(5) 0.2439(3) 0.0984(19) Uani 1 1 d .
H9A H 0.3187 -0.2115 0.2209 0.118 Uiso 1 1 calc R
H9B H 0.3495 -0.1554 0.2988 0.118 Uiso 1 1 calc R
C16 C 0.6228(3) -0.0393(8) 0.0105(3) 0.111(2) Uani 1 1 d .
H16 H 0.6475 -0.0599 -0.0266 0.134 Uiso 1 1 calc R

loop_
_atom_site_aniso_label
_atom_site_aniso_U_11
_atom_site_aniso_U_22
_atom_site_aniso_U_33
_atom_site_aniso_U_23
_atom_site_aniso_U_13
_atom_site_aniso_U_12
Cu1 0.0576(3) 0.0326(2) 0.0628(3) -0.00172(15) -0.0066(2) -0.00467(15)
Mn1 0.0417(4) 0.0348(3) 0.0520(4) 0.000 0.0016(3) 0.000
S1 0.0696(8) 0.1067(11) 0.0955(9) 0.0044(7) 0.0221(7) -0.0255(6)
O2 0.0472(12) 0.0363(11) 0.0655(14) 0.0005(10) -0.0046(10) -0.0016(9)
O1 0.0557(15) 0.0579(15) 0.0661(15) -0.0254(12) 0.0088(12) -0.0040(12)
N1 0.073(2) 0.0525(17) 0.0624(18) 0.0093(14) -0.0043(15) -0.0252(17)
C6 0.0496(19) 0.064(2) 0.0450(16) -0.0053(14) 0.0078(14) -0.0013(15)
N3 0.074(2) 0.0548(17) 0.0616(18) 0.0032(14) 0.0120(16) -0.0085(16)
N2 0.095(3) 0.0357(15) 0.085(2) -0.0104(15) -0.038(2) 0.0066(16)
C1 0.0469(17) 0.0451(16) 0.0385(14) -0.0018(11) 0.0049(12) 0.0037(13)
C20 0.057(2) 0.0518(18) 0.0541(18) -0.0011(15) -0.0030(16) -0.0033(16)
C14 0.087(3) 0.069(3) 0.0451(18) -0.0158(16) -0.0194(18) 0.041(2)
C2 0.065(2) 0.0458(18) 0.063(2) 0.0012(15) 0.0099(17) 0.0081(16)
C5 0.047(2) 0.096(3) 0.063(2) -0.018(2) 0.0042(17) 0.009(2)
C3 0.087(3) 0.062(2) 0.067(2) 0.0060(18) 0.005(2) 0.028(2)
C15 0.120(5) 0.111(4) 0.060(3) -0.029(3) -0.011(3) 0.063(4)
C19 0.066(2) 0.0561(19) 0.0465(18) -0.0073(14) -0.0016(16) 0.0242(17)
C12 0.105(4) 0.051(2) 0.072(3) -0.0227(19) -0.047(3) 0.031(2)
C7 0.058(2) 0.076(3) 0.058(2) 0.0071(19) 0.0006(17) -0.022(2)
C18 0.068(3) 0.077(3) 0.062(2) -0.0055(19) 0.0122(18) 0.026(2)
C4 0.069(3) 0.093(3) 0.071(3) -0.005(2) -0.003(2) 0.034(3)
C11 0.121(5) 0.040(2) 0.158(6) -0.010(3) -0.052(4) -0.014(2)
C17 0.084(3) 0.119(4) 0.070(3) 0.010(3) 0.025(2) 0.037(3)
C10 0.129(5) 0.057(3) 0.119(5) 0.032(3) -0.050(4) -0.034(3)
C13 0.170(6) 0.081(4) 0.127(5) -0.066(4) -0.060(4) 0.047(4)
C8 0.073(4) 0.123(5) 0.106(4) 0.025(3) 0.027(3) -0.027(3)
C9 0.106(4) 0.076(3) 0.106(4) 0.041(3) -0.023(3) -0.041(3)
C16 0.120(5) 0.162(6) 0.053(3) -0.012(3) 0.017(3) 0.082(5)

loop_
_atom_type_symbol
_atom_type_description
_atom_type_scat_dispersion_real
_atom_type_scat_dispersion_imag
_atom_type_scat_source
C C 0.0033 0.0016 'International Tables Vol C Tables 4.2.6.8 and 6.1.1.4'
H H 0.0000 0.0000 'International Tables Vol C Tables 4.2.6.8 and 6.1.1.4'
N N 0.0061 0.0033 'International Tables Vol C Tables 4.2.6.8 and 6.1.1.4'
O O 0.0106 0.0060 'International Tables Vol C Tables 4.2.6.8 and 6.1.1.4'
S S 0.1246 0.1234 'International Tables Vol C Tables 4.2.6.8 and 6.1.1.4'
Mn Mn 0.3368 0.7283 'International Tables Vol C Tables 4.2.6.8 and 6.1.1.4'
Cu Cu 0.3201 1.2651 'International Tables Vol C Tables 4.2.6.8 and 6.1.1.4'

loop_
_geom_angle_atom_site_label_1
_geom_angle_atom_site_label_2
_geom_angle_atom_site_label_3
_geom_angle
_geom_angle_site_symmetry_1
_geom_angle_site_symmetry_3
O1 Cu1 O2 84.19(11) . .
O1 Cu1 N2 90.78(15) . .
O2 Cu1 N2 163.12(14) . .
O1 Cu1 N1 166.48(12) . .
O2 Cu1 N1 90.31(13) . .
N2 Cu1 N1 97.82(17) . .
O2 Mn1 O2 140.32(13) . 2_655
O2 Mn1 N3 96.23(12) . 2_655
O2 Mn1 N3 109.40(12) 2_655 2_655
O2 Mn1 N3 109.40(12) . .
O2 Mn1 N3 96.23(12) 2_655 .
N3 Mn1 N3 99.04(19) 2_655 .
O2 Mn1 O1 68.38(9) . .
O2 Mn1 O1 78.68(9) 2_655 .
N3 Mn1 O1 160.09(12) 2_655 .
N3 Mn1 O1 98.06(11) . .
O2 Mn1 O1 78.68(9) . 2_655
O2 Mn1 O1 68.38(9) 2_655 2_655
N3 Mn1 O1 98.06(11) 2_655 2_655
N3 Mn1 O1 160.09(12) . 2_655
O1 Mn1 O1 67.35(14) . 2_655
C1 O2 Cu1 120.69(19) . .
C1 O2 Mn1 135.9(2) . .
Cu1 O2 Mn1 103.35(10) . .
C19 O1 Cu1 124.3(2) . .
C19 O1 Mn1 135.6(3) . .
Cu1 O1 Mn1 92.47(10) . .
C7 N1 C9 117.9(4) . .
C7 N1 Cu1 124.4(3) . .
C9 N1 Cu1 117.1(3) . .
C1 C6 C5 117.4(4) . .
C1 C6 C7 122.5(3) . .
C5 C6 C7 120.1(4) . .
C20 N3 Mn1 155.8(3) . .
C12 N2 C11 121.7(4) . .
C12 N2 Cu1 123.7(3) . .
C11 N2 Cu1 114.2(4) . .
O2 C1 C2 119.1(3) . .
O2 C1 C6 121.4(3) . .
C2 C1 C6 119.5(3) . .
N3 C20 S1 178.1(4) . .
C15 C14 C19 116.7(5) . .
C15 C14 C12 119.3(4) . .
C19 C14 C12 123.7(4) . .
C3 C2 C1 120.1(4) . .
C3 C2 H2 119.9 . .
C1 C2 H2 119.9 . .
C4 C5 C6 122.3(4) . .
C4 C5 H5 118.8 . .
C6 C5 H5 118.8 . .
C2 C3 C4 121.2(4) . .
C2 C3 H3 119.4 . .
C4 C3 H3 119.4 . .
C16 C15 C14 122.9(5) . .
C16 C15 H15 118.6 . .
C14 C15 H15 118.6 . .
O1 C19 C18 117.9(3) . .
O1 C19 C14 122.7(4) . .
C18 C19 C14 119.5(4) . .
N2 C12 C14 122.3(3) . .
N2 C12 C13 120.9(6) . .
C14 C12 C13 116.8(6) . .
N1 C7 C6 121.9(4) . .
N1 C7 C8 121.5(4) . .
C6 C7 C8 116.6(4) . .
C17 C18 C19 122.4(5) . .
C17 C18 H18 118.8 . .
C19 C18 H18 118.8 . .
C5 C4 C3 119.2(4) . .
C5 C4 H4 120.4 . .
C3 C4 H4 120.4 . .
C10 C11 N2 110.8(4) . .
C10 C11 H11A 109.5 . .
N2 C11 H11A 109.5 . .
C10 C11 H11B 109.5 . .
N2 C11 H11B 109.5 . .
H11A C11 H11B 108.1 . .
C18 C17 C16 118.2(6) . .
C18 C17 H17 120.9 . .
C16 C17 H17 120.9 . .
C11 C10 C9 115.6(5) . .
C11 C10 H10A 108.4 . .
C9 C10 H10A 108.4 . .
C11 C10 H10B 108.4 . .
C9 C10 H10B 108.4 . .
H10A C10 H10B 107.4 . .
C12 C13 H13A 109.5 . .
C12 C13 H13B 109.5 . .
H13A C13 H13B 109.5 . .
C12 C13 H13C 109.5 . .
H13A C13 H13C 109.5 . .
H13B C13 H13C 109.5 . .
C7 C8 H8A 109.5 . .
C7 C8 H8B 109.5 . .
H8A C8 H8B 109.5 . .
C7 C8 H8C 109.5 . .
H8A C8 H8C 109.5 . .
H8B C8 H8C 109.5 . .
N1 C9 C10 111.9(5) . .
N1 C9 H9A 109.2 . .
C10 C9 H9A 109.2 . .
N1 C9 H9B 109.2 . .
C10 C9 H9B 109.2 . .
H9A C9 H9B 107.9 . .
C15 C16 C17 120.3(5) . .
C15 C16 H16 119.8 . .
C17 C16 H16 119.8 . .

loop_
_geom_bond_atom_site_label_1
_geom_bond_atom_site_label_2
_geom_bond_distance
_geom_bond_site_symmetry_2
Cu1 O1 1.904(3) .
Cu1 O2 1.922(2) .
Cu1 N2 1.949(4) .
Cu1 N1 1.974(4) .
Mn1 O2 2.100(2) .
Mn1 O2 2.100(2) 2_655
Mn1 N3 2.128(3) 2_655
Mn1 N3 2.128(3) .
Mn1 O1 2.438(3) .
Mn1 O1 2.438(3) 2_655
S1 C20 1.613(4) .
O2 C1 1.333(4) .
O1 C19 1.320(5) .
N1 C7 1.291(6) .
N1 C9 1.475(5) .
C6 C1 1.408(5) .
C6 C5 1.421(5) .
C6 C7 1.463(6) .
N3 C20 1.158(5) .
N2 C12 1.304(7) .
N2 C11 1.488(7) .
C1 C2 1.392(5) .
C14 C15 1.391(7) .
C14 C19 1.432(5) .
C14 C12 1.446(8) .
C2 C3 1.376(6) .
C2 H2 0.9300 .
C5 C4 1.344(7) .
C5 H5 0.9300 .
C3 C4 1.379(7) .
C3 H3 0.9300 .
C15 C16 1.362(10) .
C15 H15 0.9300 .
C19 C18 1.392(6) .
C12 C13 1.523(6) .
C7 C8 1.532(6) .
C18 C17 1.364(6) .
C18 H18 0.9300 .
C4 H4 0.9300 .
C11 C10 1.482(10) .
C11 H11A 0.9700 .
C11 H11B 0.9700 .
C17 C16 1.409(9) .
C17 H17 0.9300 .
C10 C9 1.501(9) .
C10 H10A 0.9700 .
C10 H10B 0.9700 .
C13 H13A 0.9600 .
C13 H13B 0.9600 .
C13 H13C 0.9600 .
C8 H8A 0.9600 .
C8 H8B 0.9600 .
C8 H8C 0.9600 .
C9 H9A 0.9700 .
C9 H9B 0.9700 .
C16 H16 0.9300 .
